data_4128455
loop_
_publ_author_name
'Landry, Matthew L.'
'McKenna, Grace M.'
'Burns, Noah Z.'

_publ_section_title
;
 Enantioselective Synthesis of Azamerone.
;
_journal_issue 7
_journal_name_full 'Journal of the American Chemical Society'
_journal_page_first 2867
_journal_page_last 2871
_journal_paper_doi 10.1021/jacs.8b12566
_journal_volume 141
_journal_year 2019
_chemical_absolute_configuration rmad
_chemical_formula_moiety 'C23 H31 Cl3 O4'
_chemical_formula_sum 'C23 H31 Cl3 O4'
_chemical_formula_weight 477.83
_space_group_crystal_system monoclinic
_space_group_IT_number 4
_space_group_name_Hall 'P 2yb'
_space_group_name_H-M_alt 'P 1 21 1'
_atom_sites_solution_hydrogens mixed
_atom_sites_solution_primary dual
_atom_sites_solution_secondary difmap
_audit_creation_method SHELXL-2018/3
_cell_angle_alpha 90
_cell_angle_beta 99.171(2)
_cell_angle_gamma 90
_cell_formula_units_Z 2
_cell_length_a 10.9120(5)
_cell_length_b 9.4971(5)
_cell_length_c 11.5555(6)
_cell_measurement_reflns_used 9841
_cell_measurement_temperature 120(2)
_cell_measurement_theta_max 72.33
_cell_measurement_theta_min 3.87
_cell_volume 1182.22(10)
_computing_cell_refinement 'Bruker SAINT (Bruker, 2015)'
_computing_data_collection 'Bruker APEX-3 (Bruker, 2015)'
_computing_data_reduction 'Bruker SAINT (Bruker, 2015)'
_computing_molecular_graphics 'Bruker XP (Bruker, 2015)'
_computing_publication_material 'CIFTAB (Sheldrick, 2008)'
_computing_structure_refinement 'SHELXL-2018/3 (Sheldrick, 2015)'
_computing_structure_solution 'SHELXT-2014/5 (Sheldrick, 2015)'
_diffrn_ambient_temperature 120(2)
_diffrn_detector_area_resol_mean 8.33
_diffrn_measured_fraction_theta_full 0.995
_diffrn_measured_fraction_theta_max 0.994
_diffrn_measurement_device_type 'Bruker APEX-II'
_diffrn_measurement_method 'combination of \w and \f-scans '
_diffrn_radiation_type CuK\a
_diffrn_radiation_wavelength 1.54184
_diffrn_reflns_av_R_equivalents 0.0364
_diffrn_reflns_av_unetI/netI 0.0368
_diffrn_reflns_Laue_measured_fraction_full 0.995
_diffrn_reflns_Laue_measured_fraction_max 0.994
_diffrn_reflns_limit_h_max 12
_diffrn_reflns_limit_h_min -13
_diffrn_reflns_limit_k_max 10
_diffrn_reflns_limit_k_min -11
_diffrn_reflns_limit_l_max 14
_diffrn_reflns_limit_l_min -14
_diffrn_reflns_number 19514
_diffrn_reflns_point_group_measured_fraction_full 0.976
_diffrn_reflns_point_group_measured_fraction_max 0.972
_diffrn_reflns_theta_full 67.679
_diffrn_reflns_theta_max 72.443
_diffrn_reflns_theta_min 3.875
_diffrn_source 'Incoatec micro-focus'
_exptl_absorpt_coefficient_mu 3.726
_exptl_absorpt_correction_T_max 0.7149
_exptl_absorpt_correction_T_min 0.6056
_exptl_absorpt_correction_type numerical
_exptl_absorpt_process_details 'SADABS (Krause et al., 2015)'
_exptl_crystal_colour colorless
_exptl_crystal_density_diffrn 1.342
_exptl_crystal_description block
_exptl_crystal_F_000 504
_exptl_crystal_size_max 0.164
_exptl_crystal_size_mid 0.151
_exptl_crystal_size_min 0.139
_refine_diff_density_max 0.616
_refine_diff_density_min -0.252
_refine_diff_density_rms 0.046
_refine_ls_abs_structure_details
;
 Flack x determined using 2025 quotients [(I+)-(I-)]/[(I+)+(I-)]
 (Parsons, Flack and Wagner, Acta Cryst. B69 (2013) 249-259).
;
_refine_ls_abs_structure_Flack 0.049(4)
_refine_ls_extinction_method none
_refine_ls_goodness_of_fit_ref 1.037
_refine_ls_hydrogen_treatment mixed
_refine_ls_matrix_type full
_refine_ls_number_parameters 281
_refine_ls_number_reflns 4561
_refine_ls_number_restraints 1
_refine_ls_restrained_S_all 1.037
_refine_ls_R_factor_all 0.0291
_refine_ls_R_factor_gt 0.0289
_refine_ls_shift/su_max 0.001
_refine_ls_shift/su_mean 0.000
_refine_ls_structure_factor_coef Fsqd
_refine_ls_weighting_details 'w=1/[\s^2^(Fo^2^)+(0.0460P)^2^+0.2505P] where P=(Fo^2^+2Fc^2^)/3'
_refine_ls_weighting_scheme calc
_refine_ls_wR_factor_gt 0.0763
_refine_ls_wR_factor_ref 0.0764
_reflns_Friedel_coverage 0.838
_reflns_Friedel_fraction_full 0.955
_reflns_Friedel_fraction_max 0.946
_reflns_number_gt 4526
_reflns_number_total 4561
_reflns_threshold_expression 'I > 2\s(I)'
_cod_data_source_file ja8b12566_si_003.cif
_cod_data_source_block su1811
_cod_original_sg_symbol_H-M 'P 21'
_cod_database_code 4128455
_shelx_shelxl_version_number 2018/3
_shelx_space_group_comment
;
The symmetry employed for this shelxl refinement is uniquely defined
by the following loop, which should always be used as a source of
symmetry information in preference to the above space-group names.
They are only intended as comments.
;
_shelx_estimated_absorpt_t_min 0.580
_shelx_estimated_absorpt_t_max 0.625
_diffrn_source_monochromator 'MONTEL Multi-layer'

loop_
_space_group_symop_operation_xyz
'x, y, z'
'-x, y+1/2, -z'

loop_
_atom_site_label
_atom_site_type_symbol
_atom_site_fract_x
_atom_site_fract_y
_atom_site_fract_z
_atom_site_U_iso_or_equiv
_atom_site_adp_type
_atom_site_occupancy
_atom_site_site_symmetry_order
_atom_site_calc_flag
_atom_site_refinement_flags_posn
_atom_site_refinement_flags_adp
Cl1 Cl 1.11602(5) 0.61786(6) 0.44374(6) 0.03217(16) Uani 1 1 d . .
Cl2 Cl 0.74027(6) 0.43924(6) 0.84230(5) 0.02764(14) Uani 1 1 d . .
Cl3 Cl 0.42073(8) 0.30179(9) -0.04489(6) 0.0456(2) Uani 1 1 d . .
O1 O 0.83439(16) 0.56857(17) 0.36747(14) 0.0205(3) Uani 1 1 d . .
O2 O 0.88388(17) 0.68610(19) 0.77739(15) 0.0254(4) Uani 1 1 d . .
O3 O 1.0478(2) 0.5453(3) 0.8344(2) 0.0436(5) Uani 1 1 d . .
O4 O 0.49985(17) 0.6076(2) 0.40909(17) 0.0272(4) Uani 1 1 d . .
H4O H 0.539(4) 0.576(4) 0.465(4) 0.044(11) Uiso 1 1 d . .
C1 C 0.8836(2) 0.7048(3) 0.3414(2) 0.0230(5) Uani 1 1 d . .
C2 C 0.9912(2) 0.7446(3) 0.4378(2) 0.0235(5) Uani 1 1 d . .
H2 H 1.023072 0.839503 0.419666 0.028 Uiso 1 1 calc R U
C3 C 0.9513(2) 0.7497(3) 0.5579(2) 0.0234(5) Uani 1 1 d . .
H3A H 1.025651 0.745208 0.619307 0.028 Uiso 1 1 calc R U
H3B H 0.908386 0.839914 0.566871 0.028 Uiso 1 1 calc R U
C4 C 0.8660(2) 0.6294(2) 0.5739(2) 0.0191(4) Uani 1 1 d . .
C5 C 0.8395(2) 0.5961(3) 0.6846(2) 0.0209(5) Uani 1 1 d . .
C6 C 0.7640(2) 0.4841(2) 0.7016(2) 0.0208(5) Uani 1 1 d . .
C7 C 0.7068(2) 0.4063(2) 0.6062(2) 0.0194(4) Uani 1 1 d . .
H7 H 0.653297 0.330555 0.618145 0.023 Uiso 1 1 calc R U
C8 C 0.7272(2) 0.4388(2) 0.49290(19) 0.0173(4) Uani 1 1 d . .
C9 C 0.8100(2) 0.5486(2) 0.4788(2) 0.0175(4) Uani 1 1 d . .
C10 C 0.6690(2) 0.3503(2) 0.38979(19) 0.0181(4) Uani 1 1 d . .
H10A H 0.623068 0.272336 0.420194 0.022 Uiso 1 1 calc R U
H10B H 0.736817 0.307644 0.353980 0.022 Uiso 1 1 calc R U
C11 C 0.5796(2) 0.4255(2) 0.29174(19) 0.0177(4) Uani 1 1 d . .
H11 H 0.626648 0.508444 0.268549 0.021 Uiso 1 1 calc R U
C12 C 0.5549(2) 0.3284(3) 0.1798(2) 0.0239(5) Uani 1 1 d . .
C13 C 0.4604(3) 0.4065(3) 0.0875(2) 0.0274(5) Uani 1 1 d . .
H13 H 0.501889 0.494064 0.065337 0.033 Uiso 1 1 calc R U
C14 C 0.3423(2) 0.4508(3) 0.1299(2) 0.0309(5) Uani 1 1 d . .
H14A H 0.299676 0.367328 0.155937 0.037 Uiso 1 1 calc R U
H14B H 0.285710 0.496847 0.065506 0.037 Uiso 1 1 calc R U
C15 C 0.3754(2) 0.5529(3) 0.2315(2) 0.0264(5) Uani 1 1 d . .
H15A H 0.298221 0.584166 0.258651 0.032 Uiso 1 1 calc R U
H15B H 0.415755 0.636975 0.203644 0.032 Uiso 1 1 calc R U
C16 C 0.4623(2) 0.4877(2) 0.3346(2) 0.0205(5) Uani 1 1 d . .
C17 C 0.7815(3) 0.8168(3) 0.3360(2) 0.0287(5) Uani 1 1 d . .
H17A H 0.750743 0.819804 0.411195 0.043 Uiso 1 1 calc R U
H17B H 0.713058 0.793024 0.273382 0.043 Uiso 1 1 calc R U
H17C H 0.815419 0.909048 0.320109 0.043 Uiso 1 1 calc R U
C18 C 0.9239(3) 0.6869(3) 0.2225(2) 0.0335(6) Uani 1 1 d . .
H18A H 0.981204 0.606988 0.225197 0.050 Uiso 1 1 calc R U
H18B H 0.965729 0.772723 0.202427 0.050 Uiso 1 1 calc R U
H18C H 0.850918 0.669229 0.163031 0.050 Uiso 1 1 calc R U
C19 C 0.9901(2) 0.6487(3) 0.8497(2) 0.0278(5) Uani 1 1 d . .
C20 C 1.0204(3) 0.7559(4) 0.9446(2) 0.0380(7) Uani 1 1 d . .
H20A H 1.087534 0.720425 1.003936 0.057 Uiso 1 1 calc R U
H20B H 0.946689 0.773968 0.980914 0.057 Uiso 1 1 calc R U
H20C H 1.046834 0.843465 0.911125 0.057 Uiso 1 1 calc R U
C21 C 0.6764(3) 0.3126(3) 0.1301(2) 0.0349(6) Uani 1 1 d . .
H21A H 0.659285 0.268157 0.052658 0.052 Uiso 1 1 calc R U
H21B H 0.734417 0.253907 0.182864 0.052 Uiso 1 1 calc R U
H21C H 0.713229 0.405738 0.122947 0.052 Uiso 1 1 calc R U
C22 C 0.5087(3) 0.1797(3) 0.2050(2) 0.0328(6) Uani 1 1 d . .
H22A H 0.506811 0.120636 0.135160 0.049 Uiso 1 1 calc R U
H22B H 0.424939 0.186042 0.225135 0.049 Uiso 1 1 calc R U
H22C H 0.564882 0.137900 0.270580 0.049 Uiso 1 1 calc R U
C23 C 0.3926(2) 0.3868(3) 0.4032(2) 0.0279(5) Uani 1 1 d . .
H23A H 0.323979 0.436749 0.430464 0.042 Uiso 1 1 calc R U
H23B H 0.449376 0.350267 0.470836 0.042 Uiso 1 1 calc R U
H23C H 0.359617 0.308392 0.352476 0.042 Uiso 1 1 calc R U

loop_
_atom_site_aniso_label
_atom_site_aniso_U_11
_atom_site_aniso_U_22
_atom_site_aniso_U_33
_atom_site_aniso_U_23
_atom_site_aniso_U_13
_atom_site_aniso_U_12
Cl1 0.0214(3) 0.0195(3) 0.0559(4) -0.0037(2) 0.0068(2) -0.0015(2)
Cl2 0.0330(3) 0.0311(3) 0.0187(2) 0.0051(2) 0.0036(2) 0.0050(2)
Cl3 0.0557(5) 0.0535(5) 0.0232(3) -0.0115(3) -0.0072(3) 0.0006(4)
O1 0.0220(8) 0.0192(8) 0.0208(8) -0.0020(6) 0.0047(6) -0.0066(6)
O2 0.0286(9) 0.0228(9) 0.0229(8) -0.0058(6) -0.0018(7) 0.0035(7)
O3 0.0318(11) 0.0443(13) 0.0482(12) -0.0141(10) -0.0132(9) 0.0110(9)
O4 0.0307(9) 0.0227(9) 0.0264(9) -0.0047(7) -0.0005(7) 0.0079(8)
C1 0.0264(12) 0.0200(12) 0.0233(11) 0.0013(8) 0.0060(9) -0.0067(9)
C2 0.0203(11) 0.0143(11) 0.0360(13) -0.0016(9) 0.0047(9) -0.0012(9)
C3 0.0231(11) 0.0164(11) 0.0293(12) -0.0028(9) -0.0003(9) -0.0048(9)
C4 0.0169(10) 0.0135(11) 0.0261(11) -0.0011(8) 0.0005(8) 0.0023(9)
C5 0.0198(10) 0.0188(12) 0.0221(10) -0.0035(9) -0.0026(8) 0.0054(8)
C6 0.0221(11) 0.0219(12) 0.0185(10) 0.0036(8) 0.0030(8) 0.0069(9)
C7 0.0169(10) 0.0171(11) 0.0233(11) 0.0032(8) 0.0010(8) 0.0014(8)
C8 0.0146(9) 0.0160(10) 0.0205(10) 0.0006(8) -0.0001(8) 0.0020(8)
C9 0.0146(10) 0.0166(11) 0.0204(10) 0.0009(8) 0.0005(8) 0.0022(8)
C10 0.0172(10) 0.0147(10) 0.0217(10) -0.0007(8) 0.0007(8) -0.0011(8)
C11 0.0184(10) 0.0148(10) 0.0193(10) 0.0010(8) 0.0013(8) -0.0040(8)
C12 0.0281(12) 0.0225(13) 0.0200(10) -0.0029(9) 0.0006(9) -0.0015(9)
C13 0.0343(13) 0.0281(14) 0.0181(11) -0.0022(9) -0.0012(10) -0.0030(10)
C14 0.0267(13) 0.0376(15) 0.0255(12) 0.0018(11) -0.0043(9) 0.0021(11)
C15 0.0248(12) 0.0258(12) 0.0277(12) 0.0035(9) 0.0014(10) 0.0060(10)
C16 0.0194(11) 0.0198(11) 0.0217(10) 0.0023(8) 0.0014(9) 0.0006(8)
C17 0.0303(13) 0.0297(14) 0.0246(11) 0.0052(9) 0.0003(10) -0.0027(10)
C18 0.0434(16) 0.0322(15) 0.0287(13) -0.0022(10) 0.0171(11) -0.0110(12)
C19 0.0245(12) 0.0331(15) 0.0246(11) -0.0024(10) 0.0000(9) -0.0021(10)
C20 0.0352(15) 0.0516(19) 0.0265(13) -0.0147(12) 0.0029(11) -0.0069(13)
C21 0.0374(15) 0.0434(17) 0.0251(12) -0.0065(11) 0.0085(11) 0.0043(12)
C22 0.0433(16) 0.0211(13) 0.0319(13) -0.0054(10) -0.0005(11) -0.0052(11)
C23 0.0216(11) 0.0321(14) 0.0311(13) 0.0051(10) 0.0075(10) 0.0019(10)

loop_
_atom_type_symbol
_atom_type_description
_atom_type_scat_dispersion_real
_atom_type_scat_dispersion_imag
_atom_type_scat_source
C C 0.0181 0.0091 'International Tables Vol C Tables 4.2.6.8 and 6.1.1.4'
H H 0.0000 0.0000 'International Tables Vol C Tables 4.2.6.8 and 6.1.1.4'
O O 0.0492 0.0322 'International Tables Vol C Tables 4.2.6.8 and 6.1.1.4'
Cl Cl 0.3639 0.7018 'International Tables Vol C Tables 4.2.6.8 and 6.1.1.4'

loop_
_geom_angle_atom_site_label_1
_geom_angle_atom_site_label_2
_geom_angle_atom_site_label_3
_geom_angle
C9 O1 C1 116.92(17)
C19 O2 C5 117.91(19)
O1 C1 C18 104.94(19)
O1 C1 C2 109.61(19)
C18 C1 C2 112.8(2)
O1 C1 C17 109.62(19)
C18 C1 C17 110.8(2)
C2 C1 C17 109.0(2)
C3 C2 C1 112.0(2)
C3 C2 Cl1 108.01(17)
C1 C2 Cl1 110.39(17)
C4 C3 C2 111.18(19)
C5 C4 C9 118.0(2)
C5 C4 C3 120.6(2)
C9 C4 C3 121.5(2)
C6 C5 C4 121.5(2)
C6 C5 O2 120.3(2)
C4 C5 O2 118.0(2)
C5 C6 C7 120.0(2)
C5 C6 Cl2 120.22(18)
C7 C6 Cl2 119.75(18)
C6 C7 C8 120.5(2)
C7 C8 C9 118.3(2)
C7 C8 C10 120.4(2)
C9 C8 C10 121.16(19)
O1 C9 C4 122.5(2)
O1 C9 C8 115.90(19)
C4 C9 C8 121.6(2)
C8 C10 C11 117.22(18)
C10 C11 C16 113.30(17)
C10 C11 C12 109.69(18)
C16 C11 C12 116.11(18)
C21 C12 C22 108.0(2)
C21 C12 C13 108.0(2)
C22 C12 C13 111.5(2)
C21 C12 C11 108.6(2)
C22 C12 C11 113.53(19)
C13 C12 C11 107.07(19)
C14 C13 C12 114.8(2)
C14 C13 Cl3 108.95(18)
C12 C13 Cl3 111.16(18)
C13 C14 C15 108.6(2)
C14 C15 C16 112.6(2)
O4 C16 C23 107.7(2)
O4 C16 C15 103.07(19)
C23 C16 C15 111.2(2)
O4 C16 C11 108.53(18)
C23 C16 C11 115.48(19)
C15 C16 C11 110.08(19)
O3 C19 O2 122.7(2)
O3 C19 C20 127.5(3)
O2 C19 C20 109.9(2)

loop_
_geom_bond_atom_site_label_1
_geom_bond_atom_site_label_2
_geom_bond_distance
Cl1 C2 1.811(3)
Cl2 C6 1.739(2)
Cl3 C13 1.818(3)
O1 C9 1.368(3)
O1 C1 1.451(3)
O2 C19 1.363(3)
O2 C5 1.396(3)
O3 C19 1.195(4)
O4 C16 1.447(3)
C1 C18 1.518(3)
C1 C2 1.531(3)
C1 C17 1.535(4)
C2 C3 1.520(3)
C3 C4 1.503(3)
C4 C5 1.392(3)
C4 C9 1.398(3)
C5 C6 1.379(3)
C6 C7 1.389(3)
C7 C8 1.398(3)
C8 C9 1.406(3)
C8 C10 1.513(3)
C10 C11 1.547(3)
C11 C16 1.561(3)
C11 C12 1.576(3)
C12 C21 1.535(4)
C12 C22 1.543(4)
C12 C13 1.549(3)
C13 C14 1.510(4)
C14 C15 1.520(4)
C15 C16 1.531(3)
C16 C23 1.522(3)
C19 C20 1.494(4)

loop_
_geom_hbond_atom_site_label_D
_geom_hbond_atom_site_label_H
_geom_hbond_atom_site_label_A
_geom_hbond_distance_DH
_geom_hbond_distance_HA
_geom_hbond_distance_DA
_geom_hbond_angle_DHA
_geom_hbond_site_symmetry_A
_geom_hbond_publ_flag
C3 H3B Cl1 0.99 2.65 3.572(3) 154.4 2_756 yes
C11 H11 O1 1.00 2.44 3.093(3) 122.5 . yes
C17 H17B Cl3 0.98 2.81 3.721(3) 155.3 2_655 yes
C18 H18B O3 0.98 2.62 3.490(4) 147.5 2_756 yes
C23 H23A Cl1 0.98 2.87 3.820(3) 163.4 1_455 yes

loop_
_geom_torsion_atom_site_label_1
_geom_torsion_atom_site_label_2
_geom_torsion_atom_site_label_3
_geom_torsion_atom_site_label_4
_geom_torsion
C9 O1 C1 C18 169.5(2)
C9 O1 C1 C2 48.2(3)
C9 O1 C1 C17 -71.5(2)
O1 C1 C2 C3 -58.5(3)
C18 C1 C2 C3 -175.0(2)
C17 C1 C2 C3 61.5(2)
O1 C1 C2 Cl1 61.9(2)
C18 C1 C2 Cl1 -54.7(3)
C17 C1 C2 Cl1 -178.15(16)
C1 C2 C3 C4 41.1(3)
Cl1 C2 C3 C4 -80.6(2)
C2 C3 C4 C5 166.2(2)
C2 C3 C4 C9 -14.4(3)
C9 C4 C5 C6 2.2(3)
C3 C4 C5 C6 -178.3(2)
C9 C4 C5 O2 -172.9(2)
C3 C4 C5 O2 6.5(3)
C19 O2 C5 C6 85.8(3)
C19 O2 C5 C4 -99.0(3)
C4 C5 C6 C7 -3.6(3)
O2 C5 C6 C7 171.4(2)
C4 C5 C6 Cl2 176.24(17)
O2 C5 C6 Cl2 -8.8(3)
C5 C6 C7 C8 1.4(3)
Cl2 C6 C7 C8 -178.45(17)
C6 C7 C8 C9 2.0(3)
C6 C7 C8 C10 177.5(2)
C1 O1 C9 C4 -21.6(3)
C1 O1 C9 C8 160.0(2)
C5 C4 C9 O1 -176.9(2)
C3 C4 C9 O1 3.7(3)
C5 C4 C9 C8 1.4(3)
C3 C4 C9 C8 -178.0(2)
C7 C8 C9 O1 174.91(19)
C10 C8 C9 O1 -0.5(3)
C7 C8 C9 C4 -3.5(3)
C10 C8 C9 C4 -178.9(2)
C7 C8 C10 C11 119.7(2)
C9 C8 C10 C11 -65.0(3)
C8 C10 C11 C16 -62.4(2)
C8 C10 C11 C12 166.10(19)
C10 C11 C12 C21 -66.2(2)
C16 C11 C12 C21 163.8(2)
C10 C11 C12 C22 54.0(3)
C16 C11 C12 C22 -76.1(3)
C10 C11 C12 C13 177.42(19)
C16 C11 C12 C13 47.4(3)
C21 C12 C13 C14 -170.9(2)
C22 C12 C13 C14 70.6(3)
C11 C12 C13 C14 -54.1(3)
C21 C12 C13 Cl3 64.9(2)
C22 C12 C13 Cl3 -53.6(3)
C11 C12 C13 Cl3 -178.29(16)
C12 C13 C14 C15 61.6(3)
Cl3 C13 C14 C15 -173.07(18)
C13 C14 C15 C16 -60.0(3)
C14 C15 C16 O4 169.4(2)
C14 C15 C16 C23 -75.5(3)
C14 C15 C16 C11 53.8(3)
C10 C11 C16 O4 71.0(2)
C12 C11 C16 O4 -160.74(19)
C10 C11 C16 C23 -50.0(3)
C12 C11 C16 C23 78.3(3)
C10 C11 C16 C15 -176.92(19)
C12 C11 C16 C15 -48.6(3)
C5 O2 C19 O3 2.4(4)
C5 O2 C19 C20 -178.6(2)
